data_2103499
loop_
_publ_author_name
'Janickis, Vitalijus'
'Ne\<cas, Marek'
'Novosad, Josef'
'Du\<sek, Michal'
'Pet\<r\'i\<cek, V\'aclav'

_publ_section_title
;
 Commensurate and incommensurate structures of~the
 hexabromotellurate(IV) bis{dibromodiselenate(I)} ion --
 [(C~2~H~5~)~<i>n~</i>(C~6~H~5~)~4{-~<i>n</i>}P]~2~[TeBr~6~(Se~2~Br~2~)~2~],
 <i>n</i>=0,1
;
_journal_issue 6
_journal_name_full 'Acta Crystallographica Section B'
_journal_page_first 977
_journal_page_last 985
_journal_paper_doi 10.1107/S010876810201772X
_journal_volume 58
_journal_year 2002
_chemical_formula_sum 'C40 H40 Br10 P2 Se4 Te'
_chemical_formula_weight 1825.2
_chemical_name_systematic ' ?'
_space_group_IT_number 14
_symmetry_cell_setting monoclinic
_symmetry_space_group_name_Hall '-P 2ybc'
_symmetry_space_group_name_H-M 'P 1 21/c 1'
_cell_angle_alpha 90
_cell_angle_beta 92.43(3)
_cell_angle_gamma 90
_cell_formula_units_Z 2
_cell_length_a 10.363(2)
_cell_length_b 12.830(3)
_cell_length_c 19.666(4)
_cell_measurement_temperature 120(2)
_cell_volume 2612.4(10)
_computing_publication_material '(Jana2000; Petricek and Dusek, 2000)'
_computing_structure_refinement '(Jana2000; Petricek and Dusek, 2000)'
_diffrn_ambient_temperature 120(2)
_diffrn_measurement_device_type 'KUMA CCD'
_diffrn_measurement_method Integration
_diffrn_radiation_monochromator Graphite
_diffrn_radiation_source X-ray
_diffrn_radiation_type 'Mo K\a'
_diffrn_radiation_wavelength 0.71073
_diffrn_reflns_av_R_equivalents 0.0578
_diffrn_reflns_av_sigmaI/netI 0.0253
_diffrn_reflns_limit_h_max 13
_diffrn_reflns_limit_h_min -13
_diffrn_reflns_limit_k_max 17
_diffrn_reflns_limit_k_min -16
_diffrn_reflns_limit_l_max 26
_diffrn_reflns_limit_l_min -25
_diffrn_reflns_number 18202
_diffrn_reflns_theta_max 28.43
_diffrn_reflns_theta_min 3.34
_exptl_absorpt_coefficient_mu 11.094
_exptl_absorpt_correction_T_max 0.2869
_exptl_absorpt_correction_T_min 0.1680
_exptl_absorpt_correction_type empirical
_exptl_crystal_colour 'dark red'
_exptl_crystal_density_diffrn 2.32
_exptl_crystal_density_meas 2.25
_exptl_crystal_density_method 'flotation method'
_exptl_crystal_description prism
_exptl_crystal_F_000 1696
_exptl_crystal_size_max 0.20
_exptl_crystal_size_mid 0.15
_exptl_crystal_size_min 0.10
_refine_diff_density_max 1.61
_refine_diff_density_min -1.77
_refine_ls_extinction_method none
_refine_ls_goodness_of_fit_ref 2.22
_refine_ls_hydrogen_treatment refall
_refine_ls_number_parameters 320
_refine_ls_number_reflns 4803
_refine_ls_R_factor_all 0.0357
_refine_ls_R_factor_gt 0.0357
_refine_ls_shift/su_max 0.0021
_refine_ls_shift/su_mean 0.0004
_refine_ls_structure_factor_coef F
_refine_ls_weighting_details w=1/(\s^2^(F)+0.0001F^2^)
_refine_ls_weighting_scheme sigma
_refine_ls_wR_factor_gt 0.0388
_refine_ls_wR_factor_ref 0.0388
_reflns_number_gt 4803
_reflns_number_total 6065
_reflns_threshold_expression I>3\s(I)
_cod_data_source_file sn0022.cif
_cod_data_source_block I
_cod_depositor_comments
;
The following automatic conversions were performed:
'_exptl_absorpt_correction_type' value 'Empirical' changed to 'empirical'
according to '/home/saulius/struct/CIF-dictionaries/cif_core.dic'
dictionary named 'cif_core.dic' version 2.4.1 from 2010-06-29.

Automatic conversion script
Id: cif_fix_enum 1527 2010-12-29 10:47:43Z saulius 

The following automatic conversions were performed:

'_diffrn_ambient_temperature' value '120(2)K' was changed to '120(2)'
- the value should be numeric and without a unit designator.

Automatic conversion script
Id: cif_fix_values 1646 2011-03-28 12:23:43Z adriana 

The following automatic conversions were performed:

'_diffrn_ambient_temperature' value '120(2)K' was changed to '120(2)'
- the value should be numeric and without a unit
designator.

'_exptl_absorpt_correction_type' value 'Empirical'
changed to 'empirical' according to
/home/saulius/struct/CIF-dictionaries/cif_core.dic dictionary named
'cif_core.dic' version 2.4.1 from 2010-06-29.

Automatic conversion script
Id: cif_fix_values 1715 2011-07-08 13:25:40Z adriana 

2019-10-27
Z value and formula fixed to values more according to usual
chemical conventions.                 miguel
;
_cod_original_formula_weight 912.6
_cod_original_formula_units_Z 4
_cod_original_sg_symbol_H-M P21/c
_cod_original_formula_sum 'C20 H20 Br5 P1 Se2 Te0.5'
_cod_database_code 2103499
_cod_database_fobs_code 2103499

loop_
_symmetry_equiv_pos_site_id
_symmetry_equiv_pos_as_xyz
1 x,y,z
2 -x,1/2+y,1/2-z
3 -x,-y,-z
4 x,1/2-y,1/2+z

loop_
_atom_site_label
_atom_site_fract_x
_atom_site_fract_y
_atom_site_fract_z
_atom_site_U_iso_or_equiv
_atom_site_adp_type
_atom_site_calc_flag
_atom_site_occupancy
_atom_site_type_symbol
Te 0.5 0.5 0 0.01037(14) Uani d 1 Te
Se1 0.90717(5) 0.60102(4) 0.08995(3) 0.01641(17) Uani d 1 Se
Se2 1.09242(5) 0.51128(4) 0.10874(3) 0.01585(16) Uani d 1 Se
Br1 0.59468(5) 0.68142(4) 0.05043(3) 0.01645(16) Uani d 1 Br
Br2 0.73669(5) 0.40980(4) 0.02539(3) 0.01631(16) Uani d 1 Br
Br3 0.57473(5) 0.55747(4) -0.12439(3) 0.01714(17) Uani d 1 Br
Br4 0.95115(5) 0.75904(4) 0.15069(3) 0.01970(17) Uani d 1 Br
Br5 1.06530(6) 0.44172(5) 0.21891(3) 0.02403(19) Uani d 1 Br
P 0.32490(13) 0.04742(11) 0.18531(7) 0.0123(4) Uani d 1 P
C1 0.1987(5) 0.0993(4) 0.1302(3) 0.0143(16) Uani d 1 C
C2 0.1065(5) 0.1655(5) 0.1533(3) 0.0192(18) Uani d 1 C
C3 0.0146(5) 0.2095(5) 0.1080(3) 0.0230(19) Uani d 1 C
C4 0.0153(5) 0.1865(4) 0.0394(3) 0.0212(18) Uani d 1 C
C5 0.1060(6) 0.1181(5) 0.0158(3) 0.025(2) Uani d 1 C
C6 0.1978(6) 0.0748(5) 0.0604(3) 0.025(2) Uani d 1 C
C7 0.3024(5) -0.0888(4) 0.2008(3) 0.0142(16) Uani d 1 C
C8 0.2777(5) -0.1268(4) 0.2655(3) 0.0156(17) Uani d 1 C
C9 0.2675(5) -0.2326(5) 0.2760(3) 0.0195(18) Uani d 1 C
C10 0.2824(5) -0.3016(4) 0.2225(3) 0.0214(18) Uani d 1 C
C11 0.3070(6) -0.2663(4) 0.1585(3) 0.0219(19) Uani d 1 C
C12 0.3175(5) -0.1592(4) 0.1474(3) 0.0181(17) Uani d 1 C
C13 0.4751(5) 0.0594(4) 0.1439(3) 0.0119(15) Uani d 1 C
C14 0.5760(5) -0.0080(4) 0.1630(3) 0.0172(17) Uani d 1 C
C15 0.6917(5) -0.0010(5) 0.1321(3) 0.0202(18) Uani d 1 C
C16 0.7093(5) 0.0723(4) 0.0822(3) 0.0193(18) Uani d 1 C
C17 0.6111(6) 0.1417(5) 0.0626(3) 0.0216(19) Uani d 1 C
C18 0.4942(5) 0.1360(4) 0.0946(3) 0.0174(17) Uani d 1 C
C19 0.3328(5) 0.1171(4) 0.2645(3) 0.0145(16) Uani d 1 C
C20 0.3677(6) 0.2333(4) 0.2567(3) 0.0198(18) Uani d 1 C
H2 0.112(5) 0.175(4) 0.2018(7) 0.023(4) Uiso d 1 H
H3 -0.052(4) 0.256(3) 0.123(3) 0.023(4) Uiso d 1 H
H4 -0.049(4) 0.222(4) 0.011(2) 0.023(4) Uiso d 1 H
H5 0.115(5) 0.106(4) -0.0317(8) 0.023(4) Uiso d 1 H
H6 0.257(4) 0.028(3) 0.040(3) 0.023(4) Uiso d 1 H
H8 0.260(5) -0.077(3) 0.300(2) 0.023(4) Uiso d 1 H
H9 0.244(5) -0.258(4) 0.3194(13) 0.023(4) Uiso d 1 H
H10 0.276(5) -0.3738(14) 0.234(3) 0.023(4) Uiso d 1 H
H11 0.320(5) -0.317(3) 0.1236(19) 0.023(4) Uiso d 1 H
H12 0.358(5) -0.131(4) 0.1084(17) 0.023(4) Uiso d 1 H
H14 0.558(5) -0.070(2) 0.188(2) 0.023(4) Uiso d 1 H
H15 0.753(4) -0.053(3) 0.147(3) 0.023(4) Uiso d 1 H
H16 0.786(3) 0.075(4) 0.056(2) 0.023(4) Uiso d 1 H
H17 0.613(5) 0.194(3) 0.028(2) 0.023(4) Uiso d 1 H
H18 0.425(3) 0.185(3) 0.087(3) 0.023(4) Uiso d 1 H
H19a 0.249(2) 0.108(4) 0.283(2) 0.023(4) Uiso d 1 H
H19b 0.401(4) 0.080(4) 0.289(2) 0.023(4) Uiso d 1 H
H20a 0.304(3) 0.2669(11) 0.227(2) 0.023(4) Uiso d 1 H
H20b 0.444(3) 0.2395(7) 0.231(2) 0.023(4) Uiso d 1 H
H20c 0.380(5) 0.2644(12) 0.3007(6) 0.023(4) Uiso d 1 H

loop_
_atom_site_aniso_label
_atom_site_aniso_U_11
_atom_site_aniso_U_22
_atom_site_aniso_U_33
_atom_site_aniso_U_12
_atom_site_aniso_U_13
_atom_site_aniso_U_23
_atom_site_aniso_type_symbol
Te 0.0092(2) 0.0109(2) 0.0109(2) 0.00088(19) -0.00080(18) 0.0009(2) Te
Se1 0.0171(3) 0.0183(3) 0.0137(3) 0.0026(2) -0.0015(2) -0.0002(2) Se
Se2 0.0161(3) 0.0149(3) 0.0167(3) 0.0020(2) 0.0019(2) -0.0006(2) Se
Br1 0.0165(3) 0.0140(3) 0.0185(3) -0.0004(2) -0.0029(2) -0.0010(2) Br
Br2 0.0147(3) 0.0150(3) 0.0190(3) 0.0027(2) -0.0023(2) 0.0011(2) Br
Br3 0.0180(3) 0.0199(3) 0.0136(3) 0.0006(2) 0.0015(2) 0.0033(2) Br
Br4 0.0223(3) 0.0176(3) 0.0191(3) 0.0048(2) -0.0007(2) -0.0020(2) Br
Br5 0.0273(3) 0.0245(3) 0.0199(3) -0.0010(3) -0.0025(3) 0.0077(3) Br
P 0.0149(7) 0.0106(7) 0.0116(7) 0.0022(5) 0.0022(5) 0.0008(6) P
C1 0.017(3) 0.012(3) 0.014(3) 0.002(2) 0.000(2) -0.001(2) C
C2 0.011(3) 0.027(3) 0.020(3) -0.004(2) 0.001(2) 0.001(3) C
C3 0.016(3) 0.023(3) 0.030(4) 0.001(2) 0.001(3) 0.001(3) C
C4 0.017(3) 0.019(3) 0.027(3) 0.000(2) -0.003(2) 0.006(3) C
C5 0.030(3) 0.031(4) 0.014(3) 0.007(3) -0.004(3) -0.001(3) C
C6 0.029(3) 0.025(3) 0.021(3) 0.013(3) 0.003(3) -0.004(3) C
C7 0.012(3) 0.014(3) 0.017(3) -0.001(2) 0.001(2) 0.002(2) C
C8 0.013(3) 0.020(3) 0.014(3) 0.002(2) 0.005(2) 0.000(2) C
C9 0.019(3) 0.021(3) 0.019(3) -0.008(2) 0.002(2) 0.010(3) C
C10 0.015(3) 0.014(3) 0.035(4) -0.004(2) -0.001(3) 0.008(3) C
C11 0.024(3) 0.016(3) 0.026(3) -0.005(2) 0.004(3) -0.006(3) C
C12 0.019(3) 0.019(3) 0.017(3) -0.003(2) 0.003(2) 0.001(3) C
C13 0.015(3) 0.009(3) 0.012(3) 0.001(2) 0.001(2) 0.000(2) C
C14 0.017(3) 0.019(3) 0.016(3) 0.000(2) -0.001(2) 0.005(2) C
C15 0.020(3) 0.019(3) 0.021(3) 0.009(2) -0.001(2) -0.001(3) C
C16 0.015(3) 0.023(3) 0.020(3) -0.005(2) 0.005(2) -0.008(3) C
C17 0.027(3) 0.017(3) 0.021(3) -0.009(3) 0.006(3) 0.001(3) C
C18 0.023(3) 0.009(3) 0.020(3) 0.005(2) 0.004(2) 0.003(2) C
C19 0.019(3) 0.015(3) 0.010(3) 0.003(2) 0.003(2) -0.001(2) C
C20 0.023(3) 0.020(3) 0.017(3) 0.003(2) 0.002(2) -0.002(3) C

loop_
_atom_type_symbol
_atom_type_scat_dispersion_real
_atom_type_scat_dispersion_imag
_atom_type_scat_source
C 0.003 0.002 'International Tables Vol C Tables  4.2.6.8 and 6.1.1.4'
H 0.000 0.000 'International Tables Vol C Tables  4.2.6.8 and 6.1.1.4'
P 0.102 0.094 'International Tables Vol C Tables  4.2.6.8 and 6.1.1.4'
Se -0.093 2.226 'International Tables Vol C Tables  4.2.6.8 and 6.1.1.4'
Br -0.290 2.460 'International Tables Vol C Tables  4.2.6.8 and 6.1.1.4'
Te -0.531 1.675 'International Tables Vol C Tables  4.2.6.8 and 6.1.1.4'

loop_
_geom_angle_atom_site_label_1
_geom_angle_atom_site_label_2
_geom_angle_atom_site_label_3
_geom_angle_site_symmetry_3
_geom_angle
_geom_angle_publ_flag
Br1 Te Br2 . 89.346(16) yes
Br1 Te Br2 3_665 90.654(16) yes
Br1 Te Br3 . 89.063(17) yes
Br1 Te Br3 3_665 90.937(17) yes
Br2 Te Br3 . 89.516(16) yes
Br2 Te Br3 3_665 90.484(16) yes
Se2 Se1 Br4 . 102.03(3) yes
Se1 Se2 Br5 . 102.06(3) yes
Se2 Se1 Br2 . 97.09(2) yes
Br2 Se1 Br4 . 157.77(3) yes
Te Br2 Se1 . 102.712(19) yes
Se2 Se1 Br1 . 166.46(3) yes
Se1 Se2 Br2 3_765 100.89(2) yes

loop_
_geom_bond_atom_site_label_1
_geom_bond_atom_site_label_2
_geom_bond_site_symmetry_2
_geom_bond_distance
_geom_bond_publ_flag
Te Br1 . 2.6985(5) yes
Te Br2 . 2.7388(5) yes
Te Br3 . 2.6996(5) yes
Se1 Se2 . 2.2555(8) yes
Se1 Br1 . 3.4556(7) yes
Se1 Br2 . 3.2499(8) yes
Se1 Br4 . 2.3873(8) yes
Se2 Br2 3_765 3.3936(8) yes
Se2 Br3 3_765 3.5610(7) yes
Se2 Br5 . 2.3708(8) yes

loop_
_geom_torsion_atom_site_label_1
_geom_torsion_atom_site_label_2
_geom_torsion_atom_site_label_3
_geom_torsion_atom_site_label_4
_geom_torsion
_geom_torsion_publ_flag
Br4 Se1 Se2 Br5 80.76(3) yes
Br5 Se2 Se1 Br2 -87.84(3) yes
